data_2010226
loop_
_publ_author_name
'Schodel, H.'
'Dienelt, R.'
'Bock, H.'

_publ_section_title
;
 Trinitromethane
;
_journal_issue 11
_journal_name_full 'Acta Crystallographica Section C'
_journal_page_first 1790
_journal_page_last 1792
_journal_paper_doi 10.1107/S0108270194002131
_journal_volume 50
_journal_year 1994
_chemical_formula_sum 'C H N3 O6'
_chemical_formula_weight 151.05
_symmetry_cell_setting cubic
_symmetry_space_group_name_Hall '-P 2ac 2ab 3'
_symmetry_space_group_name_H-M 'P a -3'
_atom_type_scat_source IntTabIV
_cell_angle_alpha 90
_cell_angle_beta 90
_cell_angle_gamma 90
_cell_formula_units_Z 8
_cell_length_a 10.3580(10)
_cell_length_b 10.3580(10)
_cell_length_c 10.3580(10)
_cell_measurement_reflns_used 48
_cell_measurement_temperature 200
_cell_measurement_theta_max 21
_cell_measurement_theta_min 17.5
_cell_volume 1111.29(19)
_diffrn_measurement_device 'Siemens AED-2'
_diffrn_measurement_method \w-\q
_diffrn_radiation_type MoK\a
_diffrn_radiation_wavelength 0.71073
_diffrn_reflns_av_R_equivalents 0.0525
_diffrn_reflns_limit_h_max 13
_diffrn_reflns_limit_h_min 0
_diffrn_reflns_limit_k_max 13
_diffrn_reflns_limit_k_min 0
_diffrn_reflns_limit_l_max 13
_diffrn_reflns_limit_l_min 0
_diffrn_reflns_number 1461
_diffrn_reflns_theta_max 27.5
_diffrn_standards_decay_% none
_diffrn_standards_interval_time 30
_diffrn_standards_number 4
_exptl_absorpt_coefficient_mu 0.19
_exptl_absorpt_correction_type none
_exptl_crystal_colour Colourless
_exptl_crystal_density_diffrn 1.806
_exptl_crystal_description 'Rectangular block'
_exptl_crystal_size_max 0.3
_exptl_crystal_size_mid 0.2
_exptl_crystal_size_min 0.2
_refine_diff_density_max 0.18
_refine_diff_density_min -0.18
_refine_ls_extinction_coef '\c = 0.078(6)'
_refine_ls_extinction_method ' F* = F~c~/[k(1.0+0.001\cF~c~^2^\l^3^/sin2\q)^1/4^]'
_refine_ls_goodness_of_fit_obs 1.067
_refine_ls_hydrogen_treatment refall
_refine_ls_number_parameters 34
_refine_ls_number_reflns 351
_refine_ls_R_factor_obs 0.0317
_refine_ls_shift/esd_max <=0.001
_refine_ls_structure_factor_coef Fsqd
_refine_ls_weighting_scheme
;w = 1/[\s^2^(F~o~^2^)+(0.0321P)^2^+0.27P]
 where P = [max(F~o~^2^,O)+2F~c~^2^]/3
;
_refine_ls_wR_factor_obs 0.0772
_reflns_number_observed 351
_reflns_number_total 431
_reflns_observed_criterion I>2\s(I)
_cod_data_source_file se1040.cif
_cod_data_source_block se1040a
_cod_original_cell_volume 1111.3
_cod_original_formula_sum 'C1 H1 N3 O6'
_cod_database_code 2010226

loop_
_atom_site_aniso_label
_atom_site_aniso_U_11
_atom_site_aniso_U_22
_atom_site_aniso_U_33
_atom_site_aniso_U_12
_atom_site_aniso_U_13
_atom_site_aniso_U_23
O(1) 0.0260(10) 0.0670(10) 0.0780(10) 0.0120(10) 0.0050(10) -0.0060(10)
O(2) 0.0540(10) 0.0500(10) 0.0560(10) -0.0110(10) -0.0070(10) 0.0270(10)
N(1) 0.0290(10) 0.0450(10) 0.0260(10) -0.0010(10) -0.0010(10) 0.0090(10)
C(1) 0.0240(10) 0.024 0.024 0.0010(10) 0.001 0.001

loop_
_atom_site_label
_atom_site_fract_x
_atom_site_fract_y
_atom_site_fract_z
_atom_site_U_iso_or_equiv
O(1) 1.02660(10) .86750(10) .78210(10) 0.0570(10)
O(2) .97630(10) .66540(10) .78750(10) 0.0530(10)
N(1) .95150(10) .77890(10) .79120(10) 0.0330(10)
C(1) .81140(10) .8114 .8114 0.0240(10)
H(1) .7613(14) .7613 .7613 0.030(6)

loop_
_geom_angle_atom_site_label_1
_geom_angle_atom_site_label_2
_geom_angle_atom_site_label_3
_geom_angle
_geom_angle_publ_flag
O(1) N(1) O(2) 127.20(10) yes
O(1) N(1) C(1) 117.50(10) yes
O(2) N(1) C(1) 115.30(10) yes
N(1) C(1) H(1) 110.40(10) yes
N(1) C(1) N(1A) 108.60(10) yes

loop_
_geom_bond_atom_site_label_1
_geom_bond_atom_site_label_2
_geom_bond_distance
_geom_bond_publ_flag
O(1) N(1) 1.207(2) yes
O(2) N(1) 1.205(2) yes
N(1) C(1) 1.5050(10) yes
C(1) H(1) 0.90(2) yes
